data_7232994
loop_
_publ_author_name
'Hassanain, Hawazen'
'Davies, Edward Stephen'
'Lewis, William'
'Kays, Deborah Lorraine'
'Champness, Neil R.'

_publ_section_title
;
 Structural Characterization and Optical Properties of Two
 Copper(I)-Iodide BODIPY Coordination Polymers
;
_journal_name_full CrystEngComm
_journal_paper_doi 10.1039/C9CE00845D
_journal_year 2019
_chemical_formula_moiety 'C29 H25 B Cu2 F2 I2 N4'
_chemical_formula_sum 'C29 H25 B Cu2 F2 I2 N4'
_chemical_formula_weight 859.22
_space_group_crystal_system triclinic
_space_group_IT_number 2
_space_group_name_Hall '-P 1'
_space_group_name_H-M_alt 'P -1'
_symmetry_space_group_name_Hall '-P 1'
_symmetry_space_group_name_H-M 'P -1'
_atom_sites_solution_hydrogens geom
_atom_sites_solution_primary dual
_atom_sites_solution_secondary difmap
_audit_creation_date 2019-05-21
_audit_creation_method
;
Olex2 1.2
(compiled 2018.05.29 svn.r3508 for OlexSys, GUI svn.r5506)
;
_audit_update_record
;
2019-06-02 deposited with the CCDC.    2019-07-01 downloaded from the CCDC.
;
_cell_angle_alpha 89.204(7)
_cell_angle_beta 87.705(8)
_cell_angle_gamma 78.296(8)
_cell_formula_units_Z 2
_cell_length_a 9.8116(11)
_cell_length_b 10.9371(10)
_cell_length_c 13.6945(12)
_cell_measurement_reflns_used 1948
_cell_measurement_temperature 120(2)
_cell_measurement_theta_max 71.3340
_cell_measurement_theta_min 4.5690
_cell_volume 1437.8(2)
_computing_cell_refinement 'CrysAlisPro 1.171.39.46 (Rigaku OD, 2018)'
_computing_data_collection 'CrysAlisPro 1.171.39.46 (Rigaku OD, 2018)'
_computing_data_reduction 'CrysAlisPro 1.171.39.46 (Rigaku OD, 2018)'
_computing_molecular_graphics 'Olex2 (Dolomanov et al., 2009)'
_computing_publication_material 'Olex2 (Dolomanov et al., 2009)'
_computing_structure_refinement 'ShelXL (Sheldrick, 2015)'
_computing_structure_solution 'SHELXT 2014/5 (Sheldrick, 2014)'
_diffrn_ambient_environment 'N2 gas'
_diffrn_ambient_temperature 120(2)
_diffrn_crystal_treatment 'flash frozen in gaseous N2'
_diffrn_measured_fraction_theta_full 0.998
_diffrn_measured_fraction_theta_max 0.963
_diffrn_measurement_device_type 'GV1000, TitanS2'
_diffrn_measurement_specimen_support 'MiTeGen micromount'
_diffrn_radiation_type CuK\a
_diffrn_radiation_wavelength 1.54184
_diffrn_reflns_av_R_equivalents 0.0791
_diffrn_reflns_av_unetI/netI 0.1241
_diffrn_reflns_Laue_measured_fraction_full 0.998
_diffrn_reflns_Laue_measured_fraction_max 0.963
_diffrn_reflns_limit_h_max 12
_diffrn_reflns_limit_h_min -10
_diffrn_reflns_limit_k_max 9
_diffrn_reflns_limit_k_min -13
_diffrn_reflns_limit_l_max 16
_diffrn_reflns_limit_l_min -16
_diffrn_reflns_number 9947
_diffrn_reflns_point_group_measured_fraction_full 0.998
_diffrn_reflns_point_group_measured_fraction_max 0.963
_diffrn_reflns_theta_full 67.684
_diffrn_reflns_theta_max 73.606
_diffrn_reflns_theta_min 4.128
_diffrn_source 'microfocus sealed tube'
_exptl_absorpt_coefficient_mu 19.014
_exptl_absorpt_correction_T_max 1.000
_exptl_absorpt_correction_T_min 0.916
_exptl_absorpt_correction_type gaussian
_exptl_absorpt_process_details
'CrysAlisPro 1.171.39.46 (Rigaku Oxford Diffraction, 2018) Numerical absorption correction based on gaussian integration over 			a multifaceted crystal model Empirical absorption correction using spherical harmonics, implemented in SCALE3 ABSPACK scaling algorithm.'
_exptl_crystal_colour 'clear brownish red'
_exptl_crystal_colour_lustre clear
_exptl_crystal_colour_modifier brownish
_exptl_crystal_colour_primary red
_exptl_crystal_density_diffrn 1.985
_exptl_crystal_description block
_exptl_crystal_F_000 828
_exptl_crystal_size_max 0.113
_exptl_crystal_size_mid 0.101
_exptl_crystal_size_min 0.082
_refine_diff_density_max 2.760
_refine_diff_density_min -1.252
_refine_diff_density_rms 0.238
_refine_ls_extinction_method none
_refine_ls_goodness_of_fit_ref 1.049
_refine_ls_hydrogen_treatment constr
_refine_ls_matrix_type full
_refine_ls_number_parameters 365
_refine_ls_number_reflns 5588
_refine_ls_number_restraints 0
_refine_ls_restrained_S_all 1.049
_refine_ls_R_factor_all 0.1151
_refine_ls_R_factor_gt 0.0758
_refine_ls_shift/su_max 0.000
_refine_ls_shift/su_mean 0.000
_refine_ls_structure_factor_coef Fsqd
_refine_ls_weighting_details 'w=1/[\s^2^(Fo^2^)+(0.0849P)^2^] where P=(Fo^2^+2Fc^2^)/3'
_refine_ls_weighting_scheme calc
_refine_ls_wR_factor_gt 0.1768
_refine_ls_wR_factor_ref 0.1993
_reflns_Friedel_coverage 0.000
_reflns_number_gt 3742
_reflns_number_total 5588
_reflns_threshold_expression 'I > 2\s(I)'
_cod_data_source_file c9ce00845d2.cif
_cod_data_source_block cuhmhe
_cod_database_code 7232994
_shelx_shelxl_version_number 2018/3
_shelx_space_group_comment
;
The symmetry employed for this shelxl refinement is uniquely defined
by the following loop, which should always be used as a source of
symmetry information in preference to the above space-group names.
They are only intended as comments.
;
_shelx_estimated_absorpt_t_max 0.305
_shelx_estimated_absorpt_t_min 0.223
_olex2_refinement_description
;
1. Fixed Uiso
 At 1.2 times of:
  All C(H) groups
 At 1.5 times of:
  All C(H,H,H) groups
2.a Aromatic/amide H refined with riding coordinates:
 C5(H5), C6(H6), C7(H7), C8(H8), C14(H14), C15(H15), C16(H16), C17(H17),
 C18(H18), C24(H24), C25(H25), C26(H26), C27(H27)
2.b Idealised Me refined as rotating group:
 C1(H1A,H1B,H1C), C10(H10A,H10B,H10C), C21(H21A,H21B,H21C), C29(H29A,H29B,H29C)
;
_olex2_submission_special_instructions 'No special instructions were received'

loop_
_space_group_symop_operation_xyz
'x, y, z'
'-x, -y, -z'

loop_
_atom_site_label
_atom_site_type_symbol
_atom_site_fract_x
_atom_site_fract_y
_atom_site_fract_z
_atom_site_U_iso_or_equiv
_atom_site_adp_type
_atom_site_occupancy
_atom_site_site_symmetry_order
_atom_site_calc_flag
_atom_site_refinement_flags_posn
I1 I -0.12051(8) -0.02111(7) 0.14492(5) 0.0317(2) Uani 1 1 d .
I2 I -0.23979(10) 0.29996(8) -0.04292(6) 0.0413(3) Uani 1 1 d .
Cu1 Cu -0.0854(2) 0.20041(19) 0.08932(14) 0.0388(5) Uani 1 1 d .
Cu2 Cu 0.8787(2) 1.05289(18) 0.95614(13) 0.0335(4) Uani 1 1 d .
F1 F 0.0969(8) 0.8689(6) 0.5394(5) 0.0318(15) Uani 1 1 d .
F2 F 0.2812(9) 0.8604(7) 0.4336(5) 0.0360(17) Uani 1 1 d .
N1 N 0.0075(12) 0.2910(9) 0.1815(7) 0.030(2) Uani 1 1 d .
N2 N 0.2114(10) 0.6669(9) 0.4797(7) 0.0239(19) Uani 1 1 d .
N3 N 0.3265(10) 0.7816(9) 0.5972(7) 0.0251(19) Uani 1 1 d .
N4 N 0.7455(10) 0.9719(9) 0.8824(8) 0.028(2) Uani 1 1 d .
C1 C 0.0745(16) 0.7312(11) 0.3312(9) 0.037(3) Uani 1 1 d .
H1A H 0.049807 0.812187 0.364036 0.056 Uiso 1 1 calc GR
H1B H -0.010351 0.706093 0.310853 0.056 Uiso 1 1 calc GR
H1C H 0.135182 0.738100 0.273613 0.056 Uiso 1 1 calc GR
C2 C 0.1483(14) 0.6367(11) 0.3991(8) 0.029(3) Uani 1 1 d .
C3 C 0.1600(13) 0.5050(11) 0.3973(9) 0.028(2) Uani 1 1 d .
C4 C 0.1057(12) 0.4336(10) 0.3217(9) 0.026(2) Uani 1 1 d .
C5 C 0.1185(13) 0.4604(11) 0.2234(8) 0.029(2) Uani 1 1 d .
H5 H 0.160562 0.527764 0.202543 0.035 Uiso 1 1 calc R
C6 C 0.0685(13) 0.3871(12) 0.1534(8) 0.031(3) Uani 1 1 d .
H6 H 0.078067 0.405776 0.085833 0.037 Uiso 1 1 calc R
C7 C -0.0023(13) 0.2664(11) 0.2768(11) 0.034(3) Uani 1 1 d .
H7 H -0.043118 0.197787 0.296216 0.041 Uiso 1 1 calc R
C8 C 0.0425(13) 0.3332(11) 0.3494(9) 0.029(2) Uani 1 1 d .
H8 H 0.031037 0.312033 0.416365 0.034 Uiso 1 1 calc R
C9 C 0.2323(12) 0.4536(11) 0.4783(8) 0.026(2) Uani 1 1 d .
C10 C 0.2791(15) 0.3172(11) 0.5016(9) 0.034(3) Uani 1 1 d .
H10A H 0.377707 0.300241 0.517474 0.051 Uiso 1 1 calc GR
H10B H 0.266574 0.267481 0.444873 0.051 Uiso 1 1 calc GR
H10C H 0.223603 0.294805 0.557631 0.051 Uiso 1 1 calc GR
C11 C 0.2616(13) 0.5565(11) 0.5316(8) 0.028(2) Uani 1 1 d .
C12 C 0.3312(12) 0.5598(11) 0.6181(9) 0.027(2) Uani 1 1 d .
C13 C 0.3632(12) 0.4462(11) 0.6808(9) 0.028(2) Uani 1 1 d .
C14 C 0.4910(13) 0.3642(12) 0.6737(9) 0.029(2) Uani 1 1 d .
H14 H 0.559232 0.378177 0.625927 0.035 Uiso 1 1 calc R
C15 C 0.5199(16) 0.2614(13) 0.7361(10) 0.039(3) Uani 1 1 d .
H15 H 0.607192 0.204996 0.730389 0.047 Uiso 1 1 calc R
C16 C 0.4209(16) 0.2414(12) 0.8067(11) 0.040(3) Uani 1 1 d .
H16 H 0.441669 0.173040 0.850881 0.048 Uiso 1 1 calc R
C17 C 0.2927(17) 0.3209(13) 0.8124(11) 0.044(3) Uani 1 1 d .
H17 H 0.223906 0.304873 0.858888 0.053 Uiso 1 1 calc R
C18 C 0.2627(16) 0.4243(12) 0.7512(9) 0.036(3) Uani 1 1 d .
H18 H 0.174828 0.479888 0.756851 0.043 Uiso 1 1 calc R
C19 C 0.3651(12) 0.6699(11) 0.6501(8) 0.026(2) Uani 1 1 d .
C20 C 0.4481(13) 0.6941(11) 0.7297(8) 0.027(2) Uani 1 1 d .
C21 C 0.5096(14) 0.6028(11) 0.8056(10) 0.034(3) Uani 1 1 d .
H21A H 0.434935 0.572593 0.842173 0.051 Uiso 1 1 calc GR
H21B H 0.561424 0.643586 0.850539 0.051 Uiso 1 1 calc GR
H21C H 0.572801 0.532250 0.774130 0.051 Uiso 1 1 calc GR
C22 C 0.4582(13) 0.8163(11) 0.7207(9) 0.030(2) Uani 1 1 d .
C23 C 0.5503(13) 0.8791(11) 0.7778(9) 0.029(2) Uani 1 1 d .
C24 C 0.5464(14) 0.8749(12) 0.8787(9) 0.032(3) Uani 1 1 d .
H24 H 0.478034 0.839656 0.913814 0.038 Uiso 1 1 calc R
C25 C 0.6447(14) 0.9234(12) 0.9278(9) 0.032(3) Uani 1 1 d .
H25 H 0.640319 0.922048 0.997200 0.039 Uiso 1 1 calc R
C26 C 0.7466(13) 0.9789(11) 0.7860(9) 0.030(2) Uani 1 1 d .
H26 H 0.813639 1.018141 0.753357 0.036 Uiso 1 1 calc R
C27 C 0.6524(13) 0.9307(11) 0.7291(8) 0.027(2) Uani 1 1 d .
H27 H 0.658785 0.933523 0.659740 0.032 Uiso 1 1 calc R
C28 C 0.3818(13) 0.8699(11) 0.6385(8) 0.025(2) Uani 1 1 d .
C29 C 0.3525(14) 1.0014(11) 0.6056(9) 0.034(3) Uani 1 1 d .
H29A H 0.408194 1.009931 0.545850 0.050 Uiso 1 1 calc GR
H29B H 0.376427 1.054308 0.656766 0.050 Uiso 1 1 calc GR
H29C H 0.253302 1.027257 0.592415 0.050 Uiso 1 1 calc GR
B1 B 0.2270(15) 0.8027(13) 0.5111(10) 0.028(3) Uani 1 1 d .

loop_
_atom_site_aniso_label
_atom_site_aniso_U_11
_atom_site_aniso_U_22
_atom_site_aniso_U_33
_atom_site_aniso_U_23
_atom_site_aniso_U_13
_atom_site_aniso_U_12
I1 0.0352(4) 0.0378(4) 0.0260(4) 0.0013(3) -0.0033(3) -0.0161(3)
I2 0.0579(6) 0.0359(5) 0.0310(4) 0.0024(3) -0.0058(4) -0.0112(4)
Cu1 0.0490(12) 0.0431(11) 0.0298(9) -0.0085(8) -0.0065(8) -0.0206(9)
Cu2 0.0385(10) 0.0388(10) 0.0281(9) -0.0049(7) -0.0057(7) -0.0184(8)
F1 0.038(4) 0.026(3) 0.030(4) -0.003(3) -0.007(3) -0.003(3)
F2 0.055(5) 0.032(4) 0.026(4) 0.008(3) -0.007(3) -0.020(3)
N1 0.046(6) 0.022(5) 0.028(5) -0.006(4) -0.009(4) -0.016(4)
N2 0.026(5) 0.025(5) 0.024(5) 0.001(4) -0.005(4) -0.011(4)
N3 0.027(5) 0.025(5) 0.027(5) -0.002(4) -0.008(4) -0.010(4)
N4 0.025(5) 0.029(5) 0.033(5) -0.002(4) -0.004(4) -0.010(4)
C1 0.067(9) 0.022(6) 0.030(6) 0.002(5) -0.014(6) -0.022(6)
C2 0.047(7) 0.029(6) 0.016(5) 0.000(4) -0.008(5) -0.018(5)
C3 0.038(7) 0.027(6) 0.026(6) 0.001(5) -0.005(5) -0.019(5)
C4 0.020(5) 0.024(5) 0.037(6) -0.005(5) -0.003(4) -0.009(4)
C5 0.041(7) 0.032(6) 0.020(5) 0.000(5) 0.003(5) -0.018(5)
C6 0.036(7) 0.042(7) 0.019(5) -0.005(5) -0.007(5) -0.016(5)
C7 0.032(6) 0.020(5) 0.053(8) 0.006(5) -0.008(6) -0.009(5)
C8 0.031(6) 0.033(6) 0.021(5) -0.001(5) -0.001(4) -0.005(5)
C9 0.029(6) 0.026(6) 0.024(5) -0.005(4) -0.004(4) -0.010(5)
C10 0.050(8) 0.024(6) 0.031(6) -0.001(5) -0.015(5) -0.013(5)
C11 0.032(6) 0.029(6) 0.024(5) -0.005(5) 0.001(4) -0.012(5)
C12 0.025(6) 0.024(5) 0.032(6) 0.006(5) -0.001(5) -0.004(4)
C13 0.028(6) 0.030(6) 0.030(6) 0.007(5) -0.010(5) -0.018(5)
C14 0.032(6) 0.035(6) 0.025(6) 0.003(5) 0.005(5) -0.015(5)
C15 0.050(8) 0.032(7) 0.036(7) 0.000(5) -0.013(6) -0.008(6)
C16 0.048(8) 0.031(7) 0.043(8) 0.008(6) -0.007(6) -0.016(6)
C17 0.055(9) 0.034(7) 0.044(8) 0.003(6) 0.013(7) -0.013(6)
C18 0.050(8) 0.033(6) 0.028(6) 0.000(5) -0.013(5) -0.013(6)
C19 0.025(6) 0.029(6) 0.023(5) -0.006(4) -0.007(4) -0.007(5)
C20 0.031(6) 0.031(6) 0.023(5) -0.006(4) 0.001(4) -0.014(5)
C21 0.044(7) 0.025(6) 0.038(7) 0.001(5) -0.011(5) -0.018(5)
C22 0.031(6) 0.027(6) 0.035(6) -0.003(5) 0.001(5) -0.010(5)
C23 0.038(7) 0.021(5) 0.030(6) -0.002(4) -0.014(5) -0.008(5)
C24 0.036(7) 0.034(6) 0.028(6) -0.009(5) 0.001(5) -0.011(5)
C25 0.040(7) 0.033(6) 0.030(6) -0.005(5) -0.003(5) -0.022(5)
C26 0.032(6) 0.034(6) 0.028(6) 0.002(5) -0.011(5) -0.015(5)
C27 0.038(7) 0.027(6) 0.018(5) -0.002(4) 0.001(4) -0.013(5)
C28 0.033(6) 0.026(5) 0.020(5) -0.008(4) 0.005(4) -0.014(5)
C29 0.046(7) 0.026(6) 0.034(6) -0.005(5) -0.005(5) -0.019(5)
B1 0.036(7) 0.027(6) 0.023(6) -0.005(5) 0.000(5) -0.015(5)

loop_
_atom_type_symbol
_atom_type_description
_atom_type_scat_dispersion_real
_atom_type_scat_dispersion_imag
_atom_type_scat_source
C C 0.0181 0.0091 'International Tables Vol C Tables 4.2.6.8 and 6.1.1.4'
H H 0.0000 0.0000 'International Tables Vol C Tables 4.2.6.8 and 6.1.1.4'
B B 0.0090 0.0039 'International Tables Vol C Tables 4.2.6.8 and 6.1.1.4'
Cu Cu -1.9646 0.5888 'International Tables Vol C Tables 4.2.6.8 and 6.1.1.4'
F F 0.0727 0.0534 'International Tables Vol C Tables 4.2.6.8 and 6.1.1.4'
I I -0.3257 6.8362 'International Tables Vol C Tables 4.2.6.8 and 6.1.1.4'
N N 0.0311 0.0180 'International Tables Vol C Tables 4.2.6.8 and 6.1.1.4'

loop_
_exptl_crystal_face_index_h
_exptl_crystal_face_index_k
_exptl_crystal_face_index_l
_exptl_crystal_face_perp_dist
4 -4 1 0.0327
-6 1 -1 0.0479
6 -1 1 0.0479
3 7 0 0.0492
2 3 8 0.0429
3 3 -7 0.0550
-4 -2 7 0.0377
-3 -6 -5 0.0337
0 2 -9 0.0295
-5 -5 -3 0.0235

loop_
_geom_angle_atom_site_label_1
_geom_angle_atom_site_label_2
_geom_angle_atom_site_label_3
_geom_angle
_geom_angle_site_symmetry_1
_geom_angle_site_symmetry_3
Cu1 I1 Cu2 72.97(7) . 2_666
Cu1 I1 Cu2 56.94(6) . 1_444
Cu2 I1 Cu2 61.55(7) 2_666 1_444
Cu1 I2 Cu2 57.92(6) . 1_444
I2 Cu1 I1 115.10(7) . .
I2 Cu1 Cu2 65.30(7) . 1_444
Cu2 Cu1 I1 63.20(6) 1_444 .
N1 Cu1 I1 116.4(3) . .
N1 Cu1 I2 125.1(3) . .
N1 Cu1 Cu2 161.0(4) . 1_444
I1 Cu2 I1 118.45(7) 2_666 1_666
I1 Cu2 I2 105.76(7) 1_666 1_666
I1 Cu2 I2 108.72(7) 2_666 1_666
I1 Cu2 Cu2 58.56(7) 1_666 2_777
I1 Cu2 Cu2 59.89(7) 2_666 2_777
I2 Cu2 Cu2 125.35(10) 1_666 2_777
Cu1 Cu2 I1 59.87(6) 1_666 1_666
Cu1 Cu2 I1 101.84(8) 1_666 2_666
Cu1 Cu2 I2 56.78(7) 1_666 1_666
Cu1 Cu2 Cu2 72.85(9) 1_666 2_777
N4 Cu2 I1 108.7(3) . 2_666
N4 Cu2 I1 109.7(3) . 1_666
N4 Cu2 I2 104.6(3) . 1_666
N4 Cu2 Cu1 148.4(3) . 1_666
N4 Cu2 Cu2 130.0(3) . 2_777
C6 N1 Cu1 122.7(8) . .
C7 N1 Cu1 119.2(8) . .
C7 N1 C6 117.7(10) . .
C2 N2 C11 108.2(9) . .
C2 N2 B1 126.8(10) . .
C11 N2 B1 125.0(9) . .
C19 N3 B1 125.7(9) . .
C28 N3 C19 108.6(9) . .
C28 N3 B1 125.4(10) . .
C25 N4 Cu2 122.5(8) . .
C26 N4 Cu2 119.4(8) . .
C26 N4 C25 117.7(10) . .
H1A C1 H1B 109.5 . .
H1A C1 H1C 109.5 . .
H1B C1 H1C 109.5 . .
C2 C1 H1A 109.5 . .
C2 C1 H1B 109.5 . .
C2 C1 H1C 109.5 . .
N2 C2 C1 123.0(11) . .
N2 C2 C3 108.7(10) . .
C3 C2 C1 128.2(10) . .
C2 C3 C4 126.1(11) . .
C9 C3 C2 108.4(10) . .
C9 C3 C4 125.4(11) . .
C5 C4 C3 121.8(10) . .
C5 C4 C8 118.3(11) . .
C8 C4 C3 119.9(11) . .
C4 C5 H5 120.1 . .
C4 C5 C6 119.8(11) . .
C6 C5 H5 120.1 . .
N1 C6 C5 121.1(11) . .
N1 C6 H6 119.4 . .
C5 C6 H6 119.4 . .
N1 C7 H7 117.6 . .
N1 C7 C8 124.9(11) . .
C8 C7 H7 117.6 . .
C4 C8 H8 120.9 . .
C7 C8 C4 118.2(11) . .
C7 C8 H8 120.9 . .
C3 C9 C10 126.9(10) . .
C3 C9 C11 106.2(10) . .
C11 C9 C10 126.8(11) . .
C9 C10 H10A 109.5 . .
C9 C10 H10B 109.5 . .
C9 C10 H10C 109.5 . .
H10A C10 H10B 109.5 . .
H10A C10 H10C 109.5 . .
H10B C10 H10C 109.5 . .
N2 C11 C9 108.4(10) . .
C12 C11 N2 120.5(10) . .
C12 C11 C9 131.0(11) . .
C11 C12 C13 119.9(10) . .
C19 C12 C11 121.2(11) . .
C19 C12 C13 118.9(11) . .
C14 C13 C12 121.7(11) . .
C14 C13 C18 119.4(11) . .
C18 C13 C12 118.8(12) . .
C13 C14 H14 119.8 . .
C13 C14 C15 120.3(11) . .
C15 C14 H14 119.8 . .
C14 C15 H15 120.0 . .
C16 C15 C14 120.0(14) . .
C16 C15 H15 120.0 . .
C15 C16 H16 120.1 . .
C17 C16 C15 119.8(13) . .
C17 C16 H16 120.1 . .
C16 C17 H17 119.6 . .
C16 C17 C18 120.9(13) . .
C18 C17 H17 119.6 . .
C13 C18 H18 120.2 . .
C17 C18 C13 119.5(14) . .
C17 C18 H18 120.2 . .
N3 C19 C20 107.7(9) . .
C12 C19 N3 120.7(10) . .
C12 C19 C20 131.4(11) . .
C19 C20 C21 126.4(11) . .
C22 C20 C19 106.0(11) . .
C22 C20 C21 127.6(11) . .
C20 C21 H21A 109.5 . .
C20 C21 H21B 109.5 . .
C20 C21 H21C 109.5 . .
H21A C21 H21B 109.5 . .
H21A C21 H21C 109.5 . .
H21B C21 H21C 109.5 . .
C20 C22 C23 125.5(12) . .
C20 C22 C28 109.0(11) . .
C28 C22 C23 125.0(11) . .
C24 C23 C22 121.0(12) . .
C24 C23 C27 119.0(11) . .
C27 C23 C22 119.5(11) . .
C23 C24 H24 120.8 . .
C23 C24 C25 118.5(12) . .
C25 C24 H24 120.8 . .
N4 C25 C24 123.6(12) . .
N4 C25 H25 118.2 . .
C24 C25 H25 118.2 . .
N4 C26 H26 118.5 . .
N4 C26 C27 123.0(11) . .
C27 C26 H26 118.5 . .
C23 C27 C26 118.0(11) . .
C23 C27 H27 121.0 . .
C26 C27 H27 121.0 . .
N3 C28 C22 108.6(10) . .
N3 C28 C29 122.7(11) . .
C22 C28 C29 128.5(10) . .
C28 C29 H29A 109.5 . .
C28 C29 H29B 109.5 . .
C28 C29 H29C 109.5 . .
H29A C29 H29B 109.5 . .
H29A C29 H29C 109.5 . .
H29B C29 H29C 109.5 . .
F1 B1 N2 108.0(10) . .
F1 B1 N3 111.7(10) . .
F2 B1 F1 110.6(11) . .
F2 B1 N2 109.5(9) . .
F2 B1 N3 111.6(10) . .
N3 B1 N2 105.3(9) . .

loop_
_geom_bond_atom_site_label_1
_geom_bond_atom_site_label_2
_geom_bond_distance
_geom_bond_site_symmetry_2
I1 Cu1 2.614(2) .
I1 Cu2 2.661(2) 2_666
I1 Cu2 2.698(2) 1_444
I2 Cu1 2.501(2) .
I2 Cu2 2.716(2) 1_444
Cu1 Cu2 2.533(2) 1_444
Cu1 N1 1.974(9) .
Cu2 Cu2 2.742(4) 2_777
Cu2 N4 2.028(10) .
F1 B1 1.377(17) .
F2 B1 1.372(15) .
N1 C6 1.356(16) .
N1 C7 1.333(18) .
N2 C2 1.363(14) .
N2 C11 1.403(16) .
N2 B1 1.590(15) .
N3 C19 1.403(16) .
N3 C28 1.341(14) .
N3 B1 1.546(16) .
N4 C25 1.342(16) .
N4 C26 1.320(16) .
C1 H1A 0.9800 .
C1 H1B 0.9800 .
C1 H1C 0.9800 .
C1 C2 1.477(18) .
C2 C3 1.423(16) .
C3 C4 1.484(16) .
C3 C9 1.391(17) .
C4 C5 1.380(17) .
C4 C8 1.407(17) .
C5 H5 0.9500 .
C5 C6 1.421(16) .
C6 H6 0.9500 .
C7 H7 0.9500 .
C7 C8 1.379(18) .
C8 H8 0.9500 .
C9 C10 1.503(17) .
C9 C11 1.433(16) .
C10 H10A 0.9800 .
C10 H10B 0.9800 .
C10 H10C 0.9800 .
C11 C12 1.395(17) .
C12 C13 1.488(16) .
C12 C19 1.393(16) .
C13 C14 1.386(19) .
C13 C18 1.404(19) .
C14 H14 0.9500 .
C14 C15 1.392(18) .
C15 H15 0.9500 .
C15 C16 1.39(2) .
C16 H16 0.9500 .
C16 C17 1.38(2) .
C17 H17 0.9500 .
C17 C18 1.388(19) .
C18 H18 0.9500 .
C19 C20 1.446(15) .
C20 C21 1.489(18) .
C20 C22 1.364(17) .
C21 H21A 0.9800 .
C21 H21B 0.9800 .
C21 H21C 0.9800 .
C22 C23 1.491(16) .
C22 C28 1.429(18) .
C23 C24 1.382(17) .
C23 C27 1.390(18) .
C24 H24 0.9500 .
C24 C25 1.390(17) .
C25 H25 0.9500 .
C26 H26 0.9500 .
C26 C27 1.417(16) .
C27 H27 0.9500 .
C28 C29 1.476(17) .
C29 H29A 0.9800 .
C29 H29B 0.9800 .
C29 H29C 0.9800 .

loop_
_exptl_oxdiff_crystal_face_indexfrac_h
_exptl_oxdiff_crystal_face_indexfrac_k
_exptl_oxdiff_crystal_face_indexfrac_l
_exptl_oxdiff_crystal_face_x
_exptl_oxdiff_crystal_face_y
_exptl_oxdiff_crystal_face_z
3.9970 -3.9992 1.0193 0.3129 0.0479 0.8944
-6.0023 1.0046 -1.0263 -0.7426 -0.0567 -0.6748
6.0023 -1.0046 1.0263 0.7426 0.0567 0.6748
3.0110 6.9889 0.0092 0.7805 0.0336 -0.6611
1.9917 2.9915 8.0082 0.4074 0.9079 -0.1670
3.0182 2.9964 -6.9897 0.5826 -0.7859 -0.1763
-4.0178 -1.9967 6.9850 -0.6615 0.8020 -0.0456
-3.0013 -5.9882 -5.0105 -0.7122 -0.5874 0.4956
0.0178 2.0010 -9.0023 0.1339 -0.9951 -0.3245
-5.0052 -4.9883 -3.0192 -0.9300 -0.3386 0.1975
